data_1576453
loop_
_publ_author_name
'Radovi&#x107;, Aleksa'
'Healy, Maria C.'
'Datta, Arnadeep'
'Das, Deborshee'
'Cai, Likun'
'Diaz, Steven'
'Gogoi, Achyut Ranjan'
'Wolford, Nikki J.'
'Carpenter, Stephanie H.'
'Brenessel, William W.'
'McCamant, David'
'Gutierrez, Osvaldo'
'Neidig, Michael L.'

_publ_section_title
;
 Iron tris-mesityl: a homoleptic iron(ii) ferrate species for directed C-H
 activation.
;
_journal_issue 14
_journal_name_full 'Chemical science'
_journal_page_first 7002
_journal_page_last 7009
_journal_paper_doi 10.1039/d5sc08832a
_journal_volume 17
_journal_year 2026
_chemical_formula_moiety 'Ce N6 O18, 2(C39 H24 Fe N3), 4(C4 H10 O2), H4 N'
_chemical_formula_sum 'C94 H92 Ce Fe2 N13 O26'
_chemical_formula_weight 2071.62
_space_group_crystal_system triclinic
_space_group_IT_number 2
_space_group_name_Hall '-P 1'
_space_group_name_H-M_alt 'P -1'
_atom_sites_solution_hydrogens mixed
_atom_sites_solution_primary dual
_atom_sites_solution_secondary difmap
_audit_creation_date 2021-05-22
_audit_creation_method
;
Olex2 1.3-ac4
(compiled 2020.03.28 svn.rd84adfe8 for Rigaku Oxford Diffraction, GUI svn.r6032)
;
_audit_update_record
;
2024-07-30 deposited with the CCDC.	2026-02-04 downloaded from the CCDC.
;
_cell_angle_alpha 105.165(2)
_cell_angle_beta 106.901(3)
_cell_angle_gamma 101.067(2)
_cell_formula_units_Z 1
_cell_length_a 11.9758(3)
_cell_length_b 13.1767(3)
_cell_length_c 16.3831(4)
_cell_measurement_reflns_used 20218
_cell_measurement_temperature 100.00(10)
_cell_measurement_theta_max 76.3290
_cell_measurement_theta_min 3.0080
_cell_volume 2284.72(12)
_computing_cell_refinement 'CrysAlisPro 1.171.41.109a (Rigaku OD, 2021)'
_computing_data_collection 'CrysAlisPro 1.171.41.109a (Rigaku OD, 2021)'
_computing_data_reduction 'CrysAlisPro 1.171.41.109a (Rigaku OD, 2021)'
_computing_molecular_graphics 'Olex2 1.3-ac4 (Dolomanov et al., 2009)'
_computing_publication_material 'Olex2 1.3-ac4 (Dolomanov et al., 2009)'
_computing_structure_refinement 'SHELXL 2018/3 (Sheldrick, 2015b)'
_computing_structure_solution 'SHELXT 2018/2 (Sheldrick, 2015a)'
_diffrn_ambient_environment N~2~
_diffrn_ambient_temperature 100.00(10)
_diffrn_detector 'Hybrid Pixel Array Detector'
_diffrn_detector_area_resol_mean 10.0000
_diffrn_detector_type HyPix
_diffrn_measured_fraction_theta_full 0.992
_diffrn_measured_fraction_theta_max 0.974
_diffrn_measurement_details
;
List of Runs (angles in degrees, time in seconds):

  # Type    Start    End  Width  t~exp~   \w     \q     \k     \f   Frames
#--------------------------------------------------------------------------
  1  \w    -95.00 -13.00   0.50    3.04    --  -49.12 130.00 124.00  164
  2  \w   -102.00 -18.00   0.50    3.04    --  -49.12 140.00 -61.00  168
  3  \w   -120.00 -60.00   0.50    3.04    --  -49.12-140.00-120.00  120
  4  \w   -120.00 -67.00   0.50    3.04    --  -49.12-130.00  52.00  106
  5  \w     40.00 103.00   0.50    3.04    --   49.12-140.00-120.00  126
  6  \w     34.00  97.00   0.50    3.04    --   49.12-130.00  52.00  126
  7  \w   -102.00 -18.00   0.50   12.18    --  -84.25 140.00 -61.00  168
  8  \w    -94.00 -13.00   0.50   12.18    --  -84.25 130.00 124.00  162
  9  \w     82.00 178.00   0.50   12.18    --  105.75 140.00 -61.00  192
 10  \w     40.00 128.00   0.50   12.18    --  105.75-140.00-120.00  176
 11  \w     34.00 120.00   0.50   12.18    --  105.75-130.00  52.00  172
 12  \w     89.00 178.00   0.50   12.18    --  105.75 130.00 124.00  178
 13  \w   -120.00 -70.00   0.50    3.04    --  -49.12-125.00 -90.00  100
 14  \w   -120.00 -70.00   0.50    3.04    --  -49.12-125.00-150.00  100
 15  \w   -120.00 -36.00   0.50    3.04    --  -49.12 -57.00 -90.00  168
 16  \w    -30.00  22.00   0.50    3.04    --  -49.12  38.00  30.00  104
 17  \w   -120.00 -28.00   0.50    3.04    --  -49.12 -77.00-120.00  184
 18  \w    -23.00   5.00   0.50    3.04    --   49.12 -19.00  60.00   56
 19  \w   -156.00 -67.00   0.50   12.18    --  -84.25-130.00  52.00  178
 20  \w   -156.00 -60.00   0.50   12.18    --  -84.25-140.00-120.00  192
 21  \w     98.00 164.00   0.50   12.18    --  105.75  15.00 -30.00  132
 22  \w     34.00 116.00   0.50   12.18    --  105.75-125.00 150.00  164
 23  \w     92.00 178.00   0.50   12.18    --  105.75  61.00-150.00  172
 24  \w     34.00 109.00   0.50   12.18    --  105.75 -94.00 -90.00  150
 25  \w     98.00 178.00   0.50   12.18    --  105.75  30.00   0.00  160
 26  \w     98.00 164.00   0.50   12.18    --  105.75  15.00 -90.00  132
 27  \w     34.00  87.00   0.50   12.18    --  105.75 -61.00 -90.00  106
 28  \w     34.00 116.00   0.50   12.18    --  105.75-125.00  90.00  164
 29  \w     34.00  87.00   0.50   12.18    --  105.75 -61.00  90.00  106
 30  \w     34.00 127.00   0.50   12.18    --  105.75 -77.00 150.00  186
 31  \w     34.00  87.00   0.50   12.18    --  105.75 -61.00 -60.00  106
 32  \w     98.00 178.00   0.50   12.18    --  105.75  30.00 -90.00  160
 33  \w     34.00 109.00   0.50   12.18    --  105.75 -94.00 -60.00  150
 34  \w     34.00 116.00   0.50   12.18    --  105.75-125.00-180.00  164
 35  \w     97.00 178.00   0.50   12.18    --  105.75  45.00-180.00  162
 36  \w     34.00 109.00   0.50   12.18    --  105.75 -94.00-120.00  150
 37  \w     40.00 111.00   0.50   12.18    --  105.75-125.00  30.00  142
 38  \w    101.00 165.00   0.50   12.18    --  105.75  30.00 120.00  128
 39  \w     95.00 176.00   0.50   12.18    --  105.75 125.00-180.00  162
 40  \w     35.00  74.00   0.50   12.18    --  105.75 -61.00   0.00   78
 41  \w     90.00 116.00   0.50   12.18    --  105.75-125.00 -90.00   52
 42  \w     42.00  75.00   0.50   12.18    --  105.75-125.00 -90.00   66
 43  \w     53.00  80.00   0.50   12.18    --  105.75-125.00 120.00   54
 44  \w     91.00 116.00   0.50   12.18    --  105.75-125.00 120.00   50
 45  \w    108.00 155.00   0.50   12.18    --  105.75  61.00 -60.00   94
 46  \w    101.00 127.00   0.50   12.18    --  105.75-138.00  -6.91   52
 47  \w     35.00  84.00   0.50   12.18    --  105.75 -94.00 150.00   98
 48  \w     34.00  61.00   0.50   12.18    --  105.75-125.00-150.00   54
 49  \w     82.00 116.00   0.50   12.18    --  105.75-125.00-150.00   68
 50  \w    105.00 161.00   0.50   12.18    --  105.75  15.00 -60.00  112
 51  \w     44.00  74.00   0.50   12.18    --  105.75 -94.00-150.00   60
 52  \w     35.00  76.00   0.50   12.18    --  105.75 -61.00  60.00   82
 53  \w     90.00 116.00   0.50   12.18    --  105.75-125.00 -30.00   52
 54  \w     48.00  87.00   0.50   12.18    --  105.75 -61.00-120.00   78
;
_diffrn_measurement_device 'four-circle diffractometer'
_diffrn_measurement_device_type 'XtaLAB Synergy, Dualflex, HyPix'
_diffrn_measurement_method '\w scans'
_diffrn_orient_matrix_type 'CrysAlisPro convention (1999,Acta A55,543-557)'
_diffrn_orient_matrix_UB_11 0.0564239000
_diffrn_orient_matrix_UB_12 0.1144731000
_diffrn_orient_matrix_UB_13 -0.0016565000
_diffrn_orient_matrix_UB_21 -0.0568077000
_diffrn_orient_matrix_UB_22 -0.0431669000
_diffrn_orient_matrix_UB_23 -0.1043020000
_diffrn_orient_matrix_UB_31 -0.1154434000
_diffrn_orient_matrix_UB_32 0.0324863000
_diffrn_orient_matrix_UB_33 0.0047763000
_diffrn_radiation_monochromator mirror
_diffrn_radiation_probe x-ray
_diffrn_radiation_type 'Cu K\a'
_diffrn_radiation_wavelength 1.54184
_diffrn_reflns_av_R_equivalents 0.0752
_diffrn_reflns_av_unetI/netI 0.0438
_diffrn_reflns_Laue_measured_fraction_full 0.992
_diffrn_reflns_Laue_measured_fraction_max 0.974
_diffrn_reflns_limit_h_max 12
_diffrn_reflns_limit_h_min -15
_diffrn_reflns_limit_k_max 16
_diffrn_reflns_limit_k_min -16
_diffrn_reflns_limit_l_max 20
_diffrn_reflns_limit_l_min -20
_diffrn_reflns_number 53682
_diffrn_reflns_point_group_measured_fraction_full 0.992
_diffrn_reflns_point_group_measured_fraction_max 0.974
_diffrn_reflns_theta_full 74.504
_diffrn_reflns_theta_max 77.895
_diffrn_reflns_theta_min 3.632
_diffrn_source 'micro-focus sealed X-ray tube'
_diffrn_source_type 'PhotonJet (Cu) X-ray Source'
_exptl_absorpt_coefficient_mu 7.019
_exptl_absorpt_correction_T_max 1.00000
_exptl_absorpt_correction_T_min 0.53611
_exptl_absorpt_correction_type multi-scan
_exptl_absorpt_process_details
;
CrysAlisPro 1.171.41.109a (Rigaku Oxford Diffraction, 2021)
Empirical absorption correction using spherical harmonics,
implemented in SCALE3 ABSPACK scaling algorithm.
;
_exptl_crystal_colour brown-green
_exptl_crystal_colour_primary green
_exptl_crystal_density_diffrn 1.506
_exptl_crystal_description plate
_exptl_crystal_F_000 1065
_exptl_crystal_size_max 0.147
_exptl_crystal_size_mid 0.115
_exptl_crystal_size_min 0.029
_refine_diff_density_max 1.618
_refine_diff_density_min -1.904
_refine_diff_density_rms 0.100
_refine_ls_extinction_method none
_refine_ls_goodness_of_fit_ref 1.052
_refine_ls_hydrogen_treatment constr
_refine_ls_matrix_type full
_refine_ls_number_parameters 680
_refine_ls_number_reflns 9500
_refine_ls_number_restraints 127
_refine_ls_restrained_S_all 1.047
_refine_ls_R_factor_all 0.0717
_refine_ls_R_factor_gt 0.0596
_refine_ls_shift/su_max 0.001
_refine_ls_shift/su_mean 0.000
_refine_ls_structure_factor_coef Fsqd
_refine_ls_weighting_details 'w=1/[\s^2^(Fo^2^)+(0.1091P)^2^+1.9089P] where P=(Fo^2^+2Fc^2^)/3'
_refine_ls_weighting_scheme calc
_refine_ls_wR_factor_gt 0.1608
_refine_ls_wR_factor_ref 0.1703
_reflns_Friedel_coverage 0.000
_reflns_number_gt 7795
_reflns_number_total 9500
_reflns_threshold_expression 'I > 2\s(I)'
_cod_data_source_file d5sc08832a2.cif
_cod_data_source_block neinw66
_cod_depositor_comments 'Adding full bibliography for 1576451--1576463.cif.'
_cod_original_cell_volume 2284.72(10)
_cod_database_code 1576453
_shelx_shelxl_version_number 2018/3
_shelx_space_group_comment
;
The symmetry employed for this shelxl refinement is uniquely defined
by the following loop, which should always be used as a source of
symmetry information in preference to the above space-group names.
They are only intended as comments.
;
_shelx_estimated_absorpt_t_max 0.822
_shelx_estimated_absorpt_t_min 0.425
_reflns_odcompleteness_completeness 99.19
_reflns_odcompleteness_iscentric 1
_reflns_odcompleteness_theta 74.33
_olex2_refinement_description
;
1. Fixed Uiso
 At 1.2 times of:
  All C(H) groups, All C(H,H) groups
 At 1.5 times of:
  All C(H,H,H) groups, All N(H,H,H,H) groups
2. Uiso/Uaniso restraints and constraints
All non-hydrogen atoms have similar U: within 1.2A with sigma of 0.01 and sigma
for terminal atoms of 0.02 within 1.2A
3. Rigid body (RIGU) restrains
 C40, O10, C41, C42, O11, C43
 with sigma for 1-2 distances of 0.004 and sigma for 1-3 distances of 0.004
 C40', O10', C41', C42', O11', C43'
 with sigma for 1-2 distances of 0.004 and sigma for 1-3 distances of 0.004
4. Same fragment restrains
{C43, O11, C42, C41, O10, C40} sigma for 1-2: 0.02, 1-3: 0.04
as in
{C40, O10, C41, C42, O11, C43}
{C40, O10, C41, C42, O11, C43} sigma for 1-2: 0.02, 1-3: 0.04
as in
{C40', O10', C41', C42', O11', C43'}
5. Others
 Sof(C40')=Sof(H40D)=Sof(H40E)=Sof(H40F)=Sof(O10')=Sof(C41')=Sof(H41C)=
 Sof(H41D)=Sof(C42')=Sof(H42C)=Sof(H42D)=Sof(O11')=Sof(C43')=Sof(H43D)=
 Sof(H43E)=Sof(H43F)=1-FVAR(1)
 Sof(C40)=Sof(H40A)=Sof(H40B)=Sof(H40C)=Sof(O10)=Sof(C41)=Sof(H41A)=Sof(H41B)=
 Sof(C42)=Sof(H42A)=Sof(H42B)=Sof(O11)=Sof(C43)=Sof(H43A)=Sof(H43B)=Sof(H43C)=
 FVAR(1)
 Fixed Sof: N7(0.5) H7A(0.5) H7B(0.5) H7C(0.5) H7D(0.5)
6.a Riding coordinates:
 N7(H7A,H7B,H7C,H7D)
6.b Secondary CH2 refined with riding coordinates:
 C41(H41A,H41B), C42(H42A,H42B), C45(H45A,H45B), C46(H46A,H46B), C41'(H41C,
 H41D), C42'(H42C,H42D)
6.c Aromatic/amide H refined with riding coordinates:
 C2(H2), C3(H3), C4(H4), C6(H6), C7(H7), C9(H9), C10(H10), C11(H11), C15(H15),
 C16(H16), C17(H17), C19(H19), C20(H20), C22(H22), C23(H23), C24(H24), C28(H28),
  C29(H29), C30(H30), C32(H32), C33(H33), C35(H35), C36(H36), C37(H37)
6.d Idealised Me refined as rotating group:
 C40(H40A,H40B,H40C), C43(H43A,H43B,H43C), C44(H44A,H44B,H44C), C47(H47A,H47B,
 H47C), C40'(H40D,H40E,H40F), C43'(H43D,H43E,H43F)
;
_olex2_submission_original_sample_id neinw66
_olex2_submission_special_instructions 'No special instructions were received'
_oxdiff_exptl_absorpt_empirical_details
;
Empirical correction (ABSPACK) includes:
- Absorption correction using spherical harmonics
- Frame scaling
;
_oxdiff_exptl_absorpt_empirical_full_max 2.249
_oxdiff_exptl_absorpt_empirical_full_min 0.454

loop_
_space_group_symop_operation_xyz
'x, y, z'
'-x, -y, -z'

loop_
_atom_site_label
_atom_site_type_symbol
_atom_site_fract_x
_atom_site_fract_y
_atom_site_fract_z
_atom_site_U_iso_or_equiv
_atom_site_adp_type
_atom_site_occupancy
_atom_site_site_symmetry_order
_atom_site_calc_flag
_atom_site_refinement_flags_posn
_atom_site_refinement_flags_adp
_atom_site_refinement_flags_occupancy
_atom_site_disorder_assembly
_atom_site_disorder_group
Ce1 Ce 0.500000 0.500000 1.000000 0.04080(13) Uani 1 2 d S . P . .
Fe1 Fe 0.75838(5) 0.83354(4) 0.66370(4) 0.02899(15) Uani 1 1 d . . . . .
O1 O 0.6658(3) 0.4025(2) 0.9723(3) 0.0489(8) Uani 1 1 d . . . . .
O2 O 0.7368(3) 0.5759(2) 1.0488(2) 0.0419(7) Uani 1 1 d . . . . .
O3 O 0.8601(3) 0.4824(3) 1.0199(3) 0.0494(8) Uani 1 1 d . . . . .
O4 O 0.5833(3) 0.6890(3) 1.1370(2) 0.0522(8) Uani 1 1 d . . . . .
O5 O 0.5524(3) 0.7095(3) 1.0063(3) 0.0527(8) Uani 1 1 d . . . . .
O6 O 0.5807(3) 0.8489(3) 1.1242(3) 0.0619(10) Uani 1 1 d . . . . .
O7 O 0.5598(3) 0.5275(3) 0.8647(2) 0.0508(8) Uani 1 1 d . . . . .
O8 O 0.3750(3) 0.5301(3) 0.8535(3) 0.0549(9) Uani 1 1 d . . . . .
O9 O 0.4470(5) 0.5697(4) 0.7550(3) 0.0744(12) Uani 1 1 d . . . . .
C40 C 1.1228(9) 0.3348(8) 0.6901(7) 0.066(2) Uani 0.753(8) 1 d D U P A 1
H40A H 1.136970 0.262494 0.680353 0.099 Uiso 0.753(8) 1 calc R U P A 1
H40B H 1.108111 0.357953 0.746982 0.099 Uiso 0.753(8) 1 calc R U P A 1
H40C H 1.194636 0.388302 0.693321 0.099 Uiso 0.753(8) 1 calc R U P A 1
O10 O 1.0208(7) 0.3286(7) 0.6179(7) 0.073(2) Uani 0.753(8) 1 d D U P A 1
C41 C 0.9240(8) 0.2340(7) 0.5861(7) 0.070(2) Uani 0.753(8) 1 d D U P A 1
H41A H 0.910952 0.215487 0.638078 0.084 Uiso 0.753(8) 1 calc R U P A 1
H41B H 0.943592 0.172138 0.549466 0.084 Uiso 0.753(8) 1 calc R U P A 1
C42 C 0.8127(7) 0.2494(8) 0.5308(8) 0.079(3) Uani 0.753(8) 1 d D U P A 1
H42A H 0.791054 0.306245 0.571152 0.095 Uiso 0.753(8) 1 calc R U P A 1
H42B H 0.833175 0.280474 0.486298 0.095 Uiso 0.753(8) 1 calc R U P A 1
O11 O 0.7092(6) 0.1619(6) 0.4835(5) 0.093(2) Uani 0.753(8) 1 d D . P A 1
C43 C 0.6523(9) 0.112(2) 0.5335(15) 0.066(4) Uani 0.753(8) 1 d D U P A 1
H43A H 0.576063 0.055809 0.491980 0.099 Uiso 0.753(8) 1 calc R U P A 1
H43B H 0.634557 0.167889 0.576615 0.099 Uiso 0.753(8) 1 calc R U P A 1
H43C H 0.706829 0.077767 0.566712 0.099 Uiso 0.753(8) 1 calc R U P A 1
O12 O 0.2392(4) 0.9082(4) 0.9927(4) 0.0790(13) Uani 1 1 d . . . . .
O13 O 0.3278(6) 0.8248(4) 0.8506(5) 0.0967(17) Uani 1 1 d . . . . .
N1 N 0.6831(3) 0.9559(3) 0.7038(2) 0.0353(7) Uani 1 1 d . . . . .
N2 N 0.7711(3) 0.7952(3) 0.7789(2) 0.0376(8) Uani 1 1 d . . . . .
N3 N 0.5921(3) 0.7175(3) 0.5919(2) 0.0326(7) Uani 1 1 d . . . . .
N4 N 0.7571(3) 0.4861(3) 1.0138(3) 0.0415(8) Uani 1 1 d . . . . .
N5 N 0.5723(4) 0.7504(3) 1.0895(3) 0.0479(10) Uani 1 1 d . . . . .
N6 N 0.4611(5) 0.5439(3) 0.8235(3) 0.0537(11) Uani 1 1 d . . . . .
C1 C 0.9140(4) 0.9517(3) 0.7250(3) 0.0336(8) Uani 1 1 d . . . . .
C2 C 1.0313(4) 0.9508(4) 0.7344(3) 0.0379(9) Uani 1 1 d . . . . .
H2 H 1.046944 0.884684 0.707064 0.045 Uiso 1 1 calc R U . . .
C3 C 1.1289(4) 1.0475(4) 0.7843(3) 0.0435(10) Uani 1 1 d . . . . .
H3 H 1.209796 1.045568 0.790799 0.052 Uiso 1 1 calc R U . . .
C4 C 1.1087(4) 1.1452(4) 0.8239(3) 0.0421(10) Uani 1 1 d . . . . .
H4 H 1.175460 1.209912 0.856417 0.050 Uiso 1 1 calc R U . . .
C5 C 0.9901(4) 1.1491(3) 0.8163(3) 0.0385(9) Uani 1 1 d . . . . .
C6 C 0.9601(5) 1.2470(3) 0.8552(3) 0.0461(11) Uani 1 1 d . . . . .
H6 H 1.023852 1.313871 0.887671 0.055 Uiso 1 1 calc R U . . .
C7 C 0.8447(5) 1.2471(4) 0.8471(4) 0.0482(11) Uani 1 1 d . . . . .
H7 H 0.829204 1.312979 0.875160 0.058 Uiso 1 1 calc R U . . .
C8 C 0.7450(4) 1.1487(3) 0.7965(3) 0.0399(9) Uani 1 1 d . . . . .
C9 C 0.6220(5) 1.1402(4) 0.7841(4) 0.0519(12) Uani 1 1 d . . . . .
H9 H 0.600316 1.202338 0.812067 0.062 Uiso 1 1 calc R U . . .
C10 C 0.5333(5) 1.0432(4) 0.7322(4) 0.0535(12) Uani 1 1 d . . . . .
H10 H 0.450181 1.037534 0.723726 0.064 Uiso 1 1 calc R U . . .
C11 C 0.5672(4) 0.9519(4) 0.6914(4) 0.0456(10) Uani 1 1 d . . . . .
H11 H 0.505232 0.885278 0.653753 0.055 Uiso 1 1 calc R U . . .
C12 C 0.7716(4) 1.0530(3) 0.7555(3) 0.0358(8) Uani 1 1 d . . . . .
C13 C 0.8932(4) 1.0517(3) 0.7655(3) 0.0326(8) Uani 1 1 d . . . . .
C14 C 0.8463(4) 0.7235(3) 0.6398(3) 0.0333(8) Uani 1 1 d . . . . .
C15 C 0.8849(4) 0.6869(3) 0.5693(3) 0.0405(9) Uani 1 1 d . . . . .
H15 H 0.869950 0.715944 0.521156 0.049 Uiso 1 1 calc R U . . .
C16 C 0.9470(5) 0.6061(4) 0.5687(4) 0.0514(12) Uani 1 1 d . . . . .
H16 H 0.975638 0.582827 0.520688 0.062 Uiso 1 1 calc R U . . .
C17 C 0.9670(5) 0.5599(4) 0.6362(4) 0.0536(12) Uani 1 1 d . . . . .
H17 H 1.008149 0.504942 0.633718 0.064 Uiso 1 1 calc R U . . .
C18 C 0.9268(4) 0.5938(4) 0.7083(4) 0.0464(11) Uani 1 1 d . . . . .
C19 C 0.9444(5) 0.5511(4) 0.7816(4) 0.0579(14) Uani 1 1 d . . . . .
H19 H 0.985678 0.496316 0.782131 0.069 Uiso 1 1 calc R U . . .
C20 C 0.9044(5) 0.5861(4) 0.8497(4) 0.0571(14) Uani 1 1 d . . . . .
H20 H 0.916756 0.554868 0.896540 0.068 Uiso 1 1 calc R U . . .
C21 C 0.8431(5) 0.6702(4) 0.8525(3) 0.0501(12) Uani 1 1 d . . . . .
C22 C 0.7990(5) 0.7121(4) 0.9209(4) 0.0592(15) Uani 1 1 d . . . . .
H22 H 0.806746 0.683341 0.969077 0.071 Uiso 1 1 calc R U . . .
C23 C 0.7452(6) 0.7940(5) 0.9183(4) 0.0608(15) Uani 1 1 d . . . . .
H23 H 0.716844 0.823386 0.965154 0.073 Uiso 1 1 calc R U . . .
C24 C 0.7318(5) 0.8349(4) 0.8454(3) 0.0452(10) Uani 1 1 d . . . . .
H24 H 0.693987 0.891902 0.843819 0.054 Uiso 1 1 calc R U . . .
C25 C 0.8273(4) 0.7139(3) 0.7824(3) 0.0381(9) Uani 1 1 d . . . . .
C26 C 0.8675(4) 0.6765(3) 0.7092(3) 0.0385(9) Uani 1 1 d . . . . .
C27 C 0.7454(4) 0.8506(3) 0.5455(3) 0.0313(8) Uani 1 1 d . . . . .
C28 C 0.8217(4) 0.9191(3) 0.5205(3) 0.0349(8) Uani 1 1 d . . . . .
H28 H 0.893840 0.971797 0.565345 0.042 Uiso 1 1 calc R U . . .
C29 C 0.7934(4) 0.9112(4) 0.4291(3) 0.0402(9) Uani 1 1 d . . . . .
H29 H 0.846578 0.959247 0.413161 0.048 Uiso 1 1 calc R U . . .
C30 C 0.6907(4) 0.8357(4) 0.3626(3) 0.0408(9) Uani 1 1 d . . . . .
H30 H 0.674343 0.831007 0.301207 0.049 Uiso 1 1 calc R U . . .
C31 C 0.6089(4) 0.7648(3) 0.3847(3) 0.0367(9) Uani 1 1 d . . . . .
C32 C 0.5008(4) 0.6823(4) 0.3190(3) 0.0415(9) Uani 1 1 d . . . . .
H32 H 0.482697 0.673165 0.256594 0.050 Uiso 1 1 calc R U . . .
C33 C 0.4235(4) 0.6168(4) 0.3433(3) 0.0427(10) Uani 1 1 d . . . . .
H33 H 0.351732 0.563981 0.298043 0.051 Uiso 1 1 calc R U . . .
C34 C 0.4498(4) 0.6271(3) 0.4376(3) 0.0368(9) Uani 1 1 d . . . . .
C35 C 0.3748(4) 0.5621(3) 0.4684(3) 0.0411(10) Uani 1 1 d . . . . .
H35 H 0.300797 0.508765 0.426879 0.049 Uiso 1 1 calc R U . . .
C36 C 0.4102(4) 0.5770(3) 0.5595(3) 0.0405(9) Uani 1 1 d . . . . .
H36 H 0.359852 0.534942 0.581412 0.049 Uiso 1 1 calc R U . . .
C37 C 0.5208(4) 0.6544(3) 0.6199(3) 0.0372(9) Uani 1 1 d . . . . .
H37 H 0.545696 0.662263 0.682418 0.045 Uiso 1 1 calc R U . . .
C38 C 0.5565(4) 0.7041(3) 0.5016(3) 0.0315(8) Uani 1 1 d . . . . .
C39 C 0.6376(4) 0.7744(3) 0.4765(3) 0.0317(8) Uani 1 1 d . . . . .
C44 C 0.1163(7) 0.9096(6) 0.9697(5) 0.0764(19) Uani 1 1 d . . . . .
H44A H 0.072151 0.869478 0.904790 0.115 Uiso 1 1 calc R U . . .
H44B H 0.113254 0.985811 0.983465 0.115 Uiso 1 1 calc R U . . .
H44C H 0.078365 0.874580 1.004740 0.115 Uiso 1 1 calc R U . . .
C45 C 0.2543(7) 0.8011(6) 0.9653(6) 0.081(2) Uani 1 1 d . . . . .
H45A H 0.195459 0.750325 0.978858 0.098 Uiso 1 1 calc R U . . .
H45B H 0.337317 0.803921 1.002277 0.098 Uiso 1 1 calc R U . . .
C46 C 0.2371(8) 0.7555(5) 0.8689(6) 0.084(2) Uani 1 1 d . . . . .
H46A H 0.245214 0.680096 0.854762 0.101 Uiso 1 1 calc R U . . .
H46B H 0.154649 0.752149 0.830564 0.101 Uiso 1 1 calc R U . . .
C47 C 0.3123(12) 0.7871(9) 0.7577(8) 0.122(4) Uani 1 1 d . . . . .
H47A H 0.229193 0.781503 0.720870 0.182 Uiso 1 1 calc R U . . .
H47B H 0.326082 0.714656 0.742085 0.182 Uiso 1 1 calc R U . . .
H47C H 0.370930 0.838901 0.745951 0.182 Uiso 1 1 calc R U . . .
C40' C 1.1751(19) 0.387(2) 0.6999(16) 0.051(4) Uani 0.247(8) 1 d D U P A 2
H40D H 1.229107 0.436432 0.682765 0.077 Uiso 0.247(8) 1 calc R U P A 2
H40E H 1.215297 0.334150 0.718220 0.077 Uiso 0.247(8) 1 calc R U P A 2
H40F H 1.157075 0.429911 0.750501 0.077 Uiso 0.247(8) 1 calc R U P A 2
O10' O 1.0652(18) 0.330(2) 0.6250(19) 0.064(5) Uani 0.247(8) 1 d D U P A 2
C41' C 0.9827(18) 0.2557(18) 0.641(2) 0.063(4) Uani 0.247(8) 1 d D U P A 2
H41C H 0.981081 0.289611 0.702003 0.076 Uiso 0.247(8) 1 calc R U P A 2
H41D H 1.011476 0.190146 0.641160 0.076 Uiso 0.247(8) 1 calc R U P A 2
C42' C 0.8571(17) 0.220(2) 0.574(2) 0.072(4) Uani 0.247(8) 1 d D U P A 2
H42C H 0.832655 0.285563 0.565761 0.086 Uiso 0.247(8) 1 calc R U P A 2
H42D H 0.855241 0.174379 0.514587 0.086 Uiso 0.247(8) 1 calc R U P A 2
O11' O 0.7735(18) 0.1598(19) 0.6007(15) 0.097(7) Uani 0.247(8) 1 d D . P A 2
C43' C 0.649(2) 0.126(8) 0.544(5) 0.083(12) Uani 0.247(8) 1 d D U P A 2
H43D H 0.631967 0.056692 0.495320 0.124 Uiso 0.247(8) 1 calc R U P A 2
H43E H 0.631692 0.182346 0.517655 0.124 Uiso 0.247(8) 1 calc R U P A 2
H43F H 0.597894 0.114936 0.579732 0.124 Uiso 0.247(8) 1 calc R U P A 2
N7 N 0.5338(13) 0.9625(11) 1.0015(11) 0.109(5) Uani 0.5 1 d . . P B -1
H7A H 0.549665 0.925618 1.040629 0.164 Uiso 0.5 1 d R U P B -1
H7B H 0.468435 0.917618 0.952899 0.164 Uiso 0.5 1 d R U P B -1
H7C H 0.517955 1.024568 1.027279 0.164 Uiso 0.5 1 d R U P B -1
H7D H 0.598315 0.980428 0.984999 0.164 Uiso 0.5 1 d R U P B -1

loop_
_atom_site_aniso_label
_atom_site_aniso_U_11
_atom_site_aniso_U_22
_atom_site_aniso_U_33
_atom_site_aniso_U_23
_atom_site_aniso_U_13
_atom_site_aniso_U_12
Ce1 0.0501(2) 0.03428(18) 0.0354(2) 0.00665(14) 0.02409(16) 0.00011(14)
Fe1 0.0360(3) 0.0233(3) 0.0268(3) 0.0078(2) 0.0137(3) 0.0041(2)
O1 0.0554(19) 0.0282(14) 0.054(2) 0.0039(14) 0.0263(16) -0.0040(13)
O2 0.0543(17) 0.0279(14) 0.0417(17) 0.0065(12) 0.0243(15) 0.0042(12)
O3 0.0482(18) 0.0376(16) 0.057(2) 0.0105(15) 0.0191(16) 0.0068(13)
O4 0.058(2) 0.0526(19) 0.0408(19) 0.0092(16) 0.0257(16) 0.0006(16)
O5 0.067(2) 0.0426(17) 0.048(2) 0.0080(15) 0.0345(18) 0.0037(15)
O6 0.0505(19) 0.0438(19) 0.074(3) -0.0044(18) 0.0291(19) -0.0011(15)
O7 0.062(2) 0.0431(17) 0.0421(19) 0.0073(15) 0.0267(17) 0.0011(15)
O8 0.068(2) 0.053(2) 0.047(2) 0.0195(17) 0.0301(18) 0.0062(17)
O9 0.108(3) 0.074(3) 0.063(3) 0.041(2) 0.048(3) 0.025(3)
C40 0.072(5) 0.060(5) 0.065(5) 0.028(4) 0.015(4) 0.025(4)
O10 0.071(4) 0.052(3) 0.089(4) 0.037(3) 0.010(4) 0.013(4)
C41 0.073(5) 0.051(4) 0.087(5) 0.035(4) 0.026(4) 0.012(4)
C42 0.063(4) 0.074(5) 0.093(6) 0.043(5) 0.014(4) 0.004(4)
O11 0.082(4) 0.090(5) 0.077(4) 0.042(4) 0.006(3) -0.024(3)
C43 0.065(5) 0.065(9) 0.079(8) 0.034(8) 0.031(4) 0.021(4)
O12 0.080(3) 0.056(2) 0.089(4) 0.027(2) 0.025(3) -0.002(2)
O13 0.116(4) 0.070(3) 0.112(5) 0.038(3) 0.062(4) 0.002(3)
N1 0.0433(18) 0.0287(16) 0.0354(18) 0.0089(14) 0.0195(15) 0.0081(14)
N2 0.0460(19) 0.0329(17) 0.0292(17) 0.0117(14) 0.0133(15) -0.0006(14)
N3 0.0400(17) 0.0256(15) 0.0301(17) 0.0080(13) 0.0143(14) 0.0047(13)
N4 0.049(2) 0.0309(17) 0.043(2) 0.0106(16) 0.0210(17) 0.0023(15)
N5 0.046(2) 0.0334(18) 0.050(2) -0.0051(17) 0.0241(18) -0.0065(15)
N6 0.080(3) 0.042(2) 0.045(2) 0.0165(19) 0.037(2) 0.008(2)
C1 0.044(2) 0.0308(19) 0.0278(19) 0.0117(16) 0.0158(17) 0.0076(16)
C2 0.041(2) 0.037(2) 0.039(2) 0.0146(18) 0.0168(18) 0.0091(17)
C3 0.041(2) 0.043(2) 0.041(2) 0.013(2) 0.0134(19) 0.0049(18)
C4 0.044(2) 0.034(2) 0.036(2) 0.0059(18) 0.0118(19) -0.0037(17)
C5 0.052(2) 0.0316(19) 0.029(2) 0.0092(17) 0.0173(19) 0.0043(17)
C6 0.063(3) 0.0252(19) 0.039(2) 0.0036(18) 0.018(2) 0.0005(18)
C7 0.071(3) 0.031(2) 0.047(3) 0.013(2) 0.029(2) 0.015(2)
C8 0.057(3) 0.0293(19) 0.038(2) 0.0105(17) 0.025(2) 0.0108(18)
C9 0.070(3) 0.042(2) 0.057(3) 0.017(2) 0.038(3) 0.025(2)
C10 0.054(3) 0.045(3) 0.070(4) 0.018(3) 0.033(3) 0.019(2)
C11 0.048(2) 0.041(2) 0.055(3) 0.015(2) 0.028(2) 0.0143(19)
C12 0.050(2) 0.0308(19) 0.032(2) 0.0125(16) 0.0209(18) 0.0096(17)
C13 0.044(2) 0.0265(17) 0.0263(19) 0.0096(15) 0.0141(17) 0.0057(15)
C14 0.040(2) 0.0222(16) 0.036(2) 0.0105(16) 0.0136(17) 0.0043(14)
C15 0.052(2) 0.033(2) 0.042(2) 0.0141(18) 0.022(2) 0.0167(18)
C16 0.069(3) 0.043(2) 0.054(3) 0.018(2) 0.031(3) 0.026(2)
C17 0.064(3) 0.036(2) 0.062(3) 0.017(2) 0.019(3) 0.021(2)
C18 0.051(2) 0.030(2) 0.050(3) 0.017(2) 0.006(2) 0.0077(18)
C19 0.068(3) 0.035(2) 0.060(3) 0.024(2) 0.004(3) 0.010(2)
C20 0.066(3) 0.040(2) 0.048(3) 0.025(2) 0.000(2) -0.003(2)
C21 0.062(3) 0.036(2) 0.034(2) 0.0151(19) 0.004(2) -0.008(2)
C22 0.077(3) 0.049(3) 0.036(3) 0.021(2) 0.015(2) -0.017(2)
C23 0.086(4) 0.052(3) 0.034(3) 0.012(2) 0.026(3) -0.005(3)
C24 0.061(3) 0.040(2) 0.031(2) 0.0099(19) 0.023(2) 0.001(2)
C25 0.046(2) 0.0252(18) 0.030(2) 0.0080(16) 0.0041(17) -0.0040(16)
C26 0.044(2) 0.0278(18) 0.036(2) 0.0133(17) 0.0089(18) 0.0012(16)
C27 0.041(2) 0.0295(18) 0.0285(19) 0.0126(15) 0.0167(16) 0.0116(15)
C28 0.044(2) 0.0309(19) 0.036(2) 0.0159(17) 0.0199(18) 0.0079(16)
C29 0.051(2) 0.036(2) 0.041(2) 0.0193(19) 0.023(2) 0.0116(18)
C30 0.054(2) 0.042(2) 0.035(2) 0.0171(19) 0.021(2) 0.0176(19)
C31 0.046(2) 0.0314(19) 0.035(2) 0.0123(17) 0.0162(18) 0.0137(17)
C32 0.053(2) 0.040(2) 0.029(2) 0.0099(18) 0.0138(19) 0.0129(19)
C33 0.047(2) 0.039(2) 0.034(2) 0.0076(18) 0.0089(19) 0.0086(18)
C34 0.042(2) 0.0295(19) 0.037(2) 0.0109(17) 0.0120(18) 0.0094(16)
C35 0.041(2) 0.0282(19) 0.048(3) 0.0100(18) 0.014(2) 0.0022(16)
C36 0.044(2) 0.0298(19) 0.043(2) 0.0112(18) 0.0150(19) 0.0021(17)
C37 0.041(2) 0.0326(19) 0.039(2) 0.0154(18) 0.0177(18) 0.0041(16)
C38 0.0378(19) 0.0272(17) 0.0284(19) 0.0089(15) 0.0103(16) 0.0100(15)
C39 0.041(2) 0.0257(17) 0.0296(19) 0.0100(15) 0.0131(16) 0.0110(15)
C44 0.084(4) 0.056(3) 0.065(4) 0.017(3) 0.013(3) -0.005(3)
C45 0.078(4) 0.071(4) 0.105(6) 0.047(4) 0.036(4) 0.014(3)
C46 0.095(5) 0.051(3) 0.116(7) 0.035(4) 0.056(5) 0.008(3)
C47 0.164(10) 0.093(6) 0.134(10) 0.042(6) 0.091(8) 0.034(6)
C40' 0.055(9) 0.047(10) 0.064(10) 0.020(9) 0.031(7) 0.024(7)
O10' 0.068(8) 0.053(6) 0.076(7) 0.036(6) 0.019(7) 0.017(7)
C41' 0.068(6) 0.044(6) 0.083(7) 0.036(6) 0.018(6) 0.021(5)
C42' 0.065(7) 0.061(7) 0.089(7) 0.041(6) 0.017(6) 0.014(6)
O11' 0.092(10) 0.091(15) 0.083(14) 0.031(12) 0.019(9) -0.014(10)
C43' 0.086(10) 0.063(18) 0.085(17) 0.016(16) 0.028(12) 0.006(14)
N7 0.109(11) 0.075(9) 0.097(10) 0.030(8) 0.013(9) -0.038(7)

loop_
_atom_type_symbol
_atom_type_description
_atom_type_scat_dispersion_real
_atom_type_scat_dispersion_imag
_atom_type_scat_source
C C 0.0181 0.0091 'International Tables Vol C Tables 4.2.6.8 and 6.1.1.4'
H H 0.0000 0.0000 'International Tables Vol C Tables 4.2.6.8 and 6.1.1.4'
Ce Ce -1.8482 9.6596 'International Tables Vol C Tables 4.2.6.8 and 6.1.1.4'
Fe Fe -1.1336 3.1974 'International Tables Vol C Tables 4.2.6.8 and 6.1.1.4'
N N 0.0311 0.0180 'International Tables Vol C Tables 4.2.6.8 and 6.1.1.4'
O O 0.0492 0.0322 'International Tables Vol C Tables 4.2.6.8 and 6.1.1.4'

loop_
_geom_angle_atom_site_label_1
_geom_angle_atom_site_label_2
_geom_angle_atom_site_label_3
_geom_angle
_geom_angle_site_symmetry_1
_geom_angle_site_symmetry_3
_geom_angle_publ_flag
O1 Ce1 O1 180.0 . 2_667 ?
O1 Ce1 O4 64.24(11) . 2_667 ?
O1 Ce1 O4 115.76(11) 2_667 2_667 ?
O1 Ce1 O4 115.76(11) . . ?
O1 Ce1 O4 64.24(11) 2_667 . ?
O1 Ce1 O5 113.81(10) 2_667 2_667 ?
O1 Ce1 O5 66.19(10) 2_667 . ?
O1 Ce1 O5 113.81(10) . . ?
O1 Ce1 O5 66.19(10) . 2_667 ?
O2 Ce1 O1 48.36(9) 2_667 2_667 ?
O2 Ce1 O1 131.64(9) 2_667 . ?
O2 Ce1 O1 48.36(9) . . ?
O2 Ce1 O1 131.64(9) . 2_667 ?
O2 Ce1 O2 180.0 2_667 . ?
O2 Ce1 O4 70.02(10) 2_667 2_667 ?
O2 Ce1 O4 70.02(10) . . ?
O2 Ce1 O4 109.98(10) . 2_667 ?
O2 Ce1 O4 109.98(10) 2_667 . ?
O2 Ce1 O5 107.96(11) 2_667 . ?
O2 Ce1 O5 107.96(10) . 2_667 ?
O2 Ce1 O5 72.04(11) . . ?
O2 Ce1 O5 72.04(11) 2_667 2_667 ?
O4 Ce1 O4 180.00(16) . 2_667 ?
O4 Ce1 O5 47.83(11) 2_667 2_667 ?
O4 Ce1 O5 132.17(11) . 2_667 ?
O4 Ce1 O5 132.17(11) 2_667 . ?
O4 Ce1 O5 47.82(11) . . ?
O5 Ce1 O5 180.0 . 2_667 ?
O7 Ce1 O1 112.78(12) . 2_667 ?
O7 Ce1 O1 112.79(12) 2_667 . ?
O7 Ce1 O1 67.22(12) . . ?
O7 Ce1 O1 67.21(12) 2_667 2_667 ?
O7 Ce1 O2 68.97(11) . . ?
O7 Ce1 O2 68.97(11) 2_667 2_667 ?
O7 Ce1 O2 111.03(11) . 2_667 ?
O7 Ce1 O2 111.03(11) 2_667 . ?
O7 Ce1 O4 70.06(11) . 2_667 ?
O7 Ce1 O4 109.94(11) . . ?
O7 Ce1 O4 70.06(11) 2_667 . ?
O7 Ce1 O4 109.95(11) 2_667 2_667 ?
O7 Ce1 O5 66.62(11) . . ?
O7 Ce1 O5 113.38(11) . 2_667 ?
O7 Ce1 O5 66.62(11) 2_667 2_667 ?
O7 Ce1 O5 113.38(11) 2_667 . ?
O7 Ce1 O7 180.00(16) . 2_667 ?
O8 Ce1 O1 111.14(12) . . ?
O8 Ce1 O1 68.86(12) 2_667 . ?
O8 Ce1 O1 111.14(12) 2_667 2_667 ?
O8 Ce1 O1 68.86(12) . 2_667 ?
O8 Ce1 O2 65.53(11) 2_667 . ?
O8 Ce1 O2 114.46(11) . . ?
O8 Ce1 O2 114.47(11) 2_667 2_667 ?
O8 Ce1 O2 65.54(11) . 2_667 ?
O8 Ce1 O4 108.95(12) . . ?
O8 Ce1 O4 71.04(12) 2_667 . ?
O8 Ce1 O4 108.96(12) 2_667 2_667 ?
O8 Ce1 O4 71.04(12) . 2_667 ?
O8 Ce1 O5 114.17(12) 2_667 . ?
O8 Ce1 O5 114.17(12) . 2_667 ?
O8 Ce1 O5 65.83(12) 2_667 2_667 ?
O8 Ce1 O5 65.83(12) . . ?
O8 Ce1 O7 49.30(12) . . ?
O8 Ce1 O7 130.70(12) . 2_667 ?
O8 Ce1 O7 130.70(12) 2_667 . ?
O8 Ce1 O7 49.30(12) 2_667 2_667 ?
O8 Ce1 O8 180.0 2_667 . ?
N1 Fe1 N2 91.24(15) . . ?
N1 Fe1 N3 93.56(14) . . ?
N2 Fe1 N3 92.11(14) . . ?
C1 Fe1 N1 84.32(16) . . ?
C1 Fe1 N2 92.48(15) . . ?
C1 Fe1 N3 174.98(15) . . ?
C1 Fe1 C14 90.59(17) . . ?
C1 Fe1 C27 91.38(17) . . ?
C14 Fe1 N1 173.09(17) . . ?
C14 Fe1 N2 84.29(16) . . ?
C14 Fe1 N3 91.88(15) . . ?
C14 Fe1 C27 89.36(17) . . ?
C27 Fe1 N1 95.43(15) . . ?
C27 Fe1 N2 172.60(15) . . ?
C27 Fe1 N3 84.28(15) . . ?
N4 O1 Ce1 97.0(2) . . ?
N4 O2 Ce1 97.9(2) . . ?
N5 O4 Ce1 96.6(3) . . ?
N5 O5 Ce1 95.7(3) . . ?
N6 O7 Ce1 96.1(3) . . ?
N6 O8 Ce1 96.1(3) . . ?
H40A C40 H40B 109.5 . . ?
H40A C40 H40C 109.5 . . ?
H40B C40 H40C 109.5 . . ?
O10 C40 H40A 109.5 . . ?
O10 C40 H40B 109.5 . . ?
O10 C40 H40C 109.5 . . ?
C41 O10 C40 115.7(8) . . ?
O10 C41 H41A 109.5 . . ?
O10 C41 H41B 109.5 . . ?
O10 C41 C42 110.7(7) . . ?
H41A C41 H41B 108.1 . . ?
C42 C41 H41A 109.5 . . ?
C42 C41 H41B 109.5 . . ?
C41 C42 H42A 107.2 . . ?
C41 C42 H42B 107.2 . . ?
H42A C42 H42B 106.9 . . ?
O11 C42 C41 120.3(8) . . ?
O11 C42 H42A 107.2 . . ?
O11 C42 H42B 107.2 . . ?
C42 O11 C43 118.0(11) . . ?
O11 C43 H43A 109.5 . . ?
O11 C43 H43B 109.5 . . ?
O11 C43 H43C 109.5 . . ?
H43A C43 H43B 109.5 . . ?
H43A C43 H43C 109.5 . . ?
H43B C43 H43C 109.5 . . ?
C44 O12 C45 114.3(5) . . ?
C47 O13 C46 110.9(7) . . ?
C11 N1 Fe1 130.2(3) . . ?
C11 N1 C12 118.7(4) . . ?
C12 N1 Fe1 111.0(3) . . ?
C24 N2 Fe1 129.9(3) . . ?
C24 N2 C25 119.0(4) . . ?
C25 N2 Fe1 111.0(3) . . ?
C37 N3 Fe1 130.0(3) . . ?
C37 N3 C38 118.7(4) . . ?
C38 N3 Fe1 111.2(3) . . ?
O1 N4 O2 116.8(4) . . ?
O3 N4 O1 122.1(4) . . ?
O3 N4 O2 121.2(4) . . ?
O5 N5 O4 118.3(4) . . ?
O6 N5 O4 120.6(4) . . ?
O6 N5 O5 121.1(5) . . ?
O7 N6 Ce1 59.2(2) . . ?
O7 N6 O8 118.0(4) . . ?
O8 N6 Ce1 59.2(3) . . ?
O9 N6 Ce1 175.3(4) . . ?
O9 N6 O7 121.7(5) . . ?
O9 N6 O8 120.2(5) . . ?
C2 C1 Fe1 131.4(3) . . ?
C2 C1 C13 118.6(4) . . ?
C13 C1 Fe1 110.0(3) . . ?
C1 C2 H2 119.8 . . ?
C1 C2 C3 120.4(4) . . ?
C3 C2 H2 119.8 . . ?
C2 C3 H3 119.5 . . ?
C4 C3 C2 121.1(4) . . ?
C4 C3 H3 119.5 . . ?
C3 C4 H4 119.9 . . ?
C3 C4 C5 120.2(4) . . ?
C5 C4 H4 119.9 . . ?
C4 C5 C6 124.2(4) . . ?
C4 C5 C13 118.0(4) . . ?
C13 C5 C6 117.8(4) . . ?
C5 C6 H6 118.8 . . ?
C7 C6 C5 122.3(4) . . ?
C7 C6 H6 118.8 . . ?
C6 C7 H7 119.6 . . ?
C6 C7 C8 120.8(4) . . ?
C8 C7 H7 119.6 . . ?
C9 C8 C7 125.2(4) . . ?
C9 C8 C12 117.0(4) . . ?
C12 C8 C7 117.8(4) . . ?
C8 C9 H9 119.7 . . ?
C10 C9 C8 120.5(4) . . ?
C10 C9 H9 119.7 . . ?
C9 C10 H10 120.5 . . ?
C9 C10 C11 119.0(5) . . ?
C11 C10 H10 120.5 . . ?
N1 C11 C10 122.2(5) . . ?
N1 C11 H11 118.9 . . ?
C10 C11 H11 118.9 . . ?
N1 C12 C8 122.5(4) . . ?
N1 C12 C13 115.7(4) . . ?
C8 C12 C13 121.7(4) . . ?
C1 C13 C12 118.8(4) . . ?
C5 C13 C1 121.7(4) . . ?
C5 C13 C12 119.5(4) . . ?
C15 C14 Fe1 131.2(3) . . ?
C15 C14 C26 118.6(4) . . ?
C26 C14 Fe1 110.2(3) . . ?
C14 C15 H15 120.2 . . ?
C14 C15 C16 119.7(4) . . ?
C16 C15 H15 120.2 . . ?
C15 C16 H16 119.2 . . ?
C17 C16 C15 121.6(5) . . ?
C17 C16 H16 119.2 . . ?
C16 C17 H17 119.9 . . ?
C16 C17 C18 120.2(4) . . ?
C18 C17 H17 119.9 . . ?
C17 C18 C19 124.0(5) . . ?
C17 C18 C26 117.6(4) . . ?
C26 C18 C19 118.3(5) . . ?
C18 C19 H19 118.9 . . ?
C20 C19 C18 122.1(5) . . ?
C20 C19 H19 118.9 . . ?
C19 C20 H20 119.5 . . ?
C19 C20 C21 120.9(5) . . ?
C21 C20 H20 119.5 . . ?
C22 C21 C20 124.9(5) . . ?
C25 C21 C20 117.5(5) . . ?
C25 C21 C22 117.6(5) . . ?
C21 C22 H22 120.0 . . ?
C23 C22 C21 120.1(5) . . ?
C23 C22 H22 120.0 . . ?
C22 C23 H23 120.1 . . ?
C22 C23 C24 119.7(5) . . ?
C24 C23 H23 120.1 . . ?
N2 C24 C23 121.3(5) . . ?
N2 C24 H24 119.4 . . ?
C23 C24 H24 119.4 . . ?
N2 C25 C21 122.2(5) . . ?
N2 C25 C26 115.6(4) . . ?
C21 C25 C26 122.2(4) . . ?
C14 C26 C25 118.8(4) . . ?
C18 C26 C14 122.2(4) . . ?
C18 C26 C25 118.9(4) . . ?
C28 C27 Fe1 131.9(3) . . ?
C28 C27 C39 117.9(4) . . ?
C39 C27 Fe1 110.2(3) . . ?
C27 C28 H28 119.7 . . ?
C27 C28 C29 120.5(4) . . ?
C29 C28 H28 119.7 . . ?
C28 C29 H29 119.4 . . ?
C30 C29 C28 121.3(4) . . ?
C30 C29 H29 119.4 . . ?
C29 C30 H30 119.8 . . ?
C29 C30 C31 120.4(4) . . ?
C31 C30 H30 119.8 . . ?
C30 C31 C32 123.8(4) . . ?
C39 C31 C30 117.6(4) . . ?
C39 C31 C32 118.6(4) . . ?
C31 C32 H32 119.0 . . ?
C33 C32 C31 121.9(4) . . ?
C33 C32 H32 119.0 . . ?
C32 C33 H33 119.8 . . ?
C32 C33 C34 120.5(4) . . ?
C34 C33 H33 119.8 . . ?
C35 C34 C33 124.0(4) . . ?
C38 C34 C33 118.1(4) . . ?
C38 C34 C35 117.9(4) . . ?
C34 C35 H35 120.5 . . ?
C36 C35 C34 119.1(4) . . ?
C36 C35 H35 120.5 . . ?
C35 C36 H36 120.0 . . ?
C35 C36 C37 119.9(4) . . ?
C37 C36 H36 120.0 . . ?
N3 C37 C36 121.6(4) . . ?
N3 C37 H37 119.2 . . ?
C36 C37 H37 119.2 . . ?
N3 C38 C34 122.7(4) . . ?
N3 C38 C39 115.6(3) . . ?
C34 C38 C39 121.7(4) . . ?
C27 C39 C38 118.5(4) . . ?
C31 C39 C27 122.2(4) . . ?
C31 C39 C38 119.3(4) . . ?
O12 C44 H44A 109.5 . . ?
O12 C44 H44B 109.5 . . ?
O12 C44 H44C 109.5 . . ?
H44A C44 H44B 109.5 . . ?
H44A C44 H44C 109.5 . . ?
H44B C44 H44C 109.5 . . ?
O12 C45 H45A 108.5 . . ?
O12 C45 H45B 108.5 . . ?
O12 C45 C46 114.9(6) . . ?
H45A C45 H45B 107.5 . . ?
C46 C45 H45A 108.5 . . ?
C46 C45 H45B 108.5 . . ?
O13 C46 C45 108.6(6) . . ?
O13 C46 H46A 110.0 . . ?
O13 C46 H46B 110.0 . . ?
C45 C46 H46A 110.0 . . ?
C45 C46 H46B 110.0 . . ?
H46A C46 H46B 108.3 . . ?
O13 C47 H47A 109.5 . . ?
O13 C47 H47B 109.5 . . ?
O13 C47 H47C 109.5 . . ?
H47A C47 H47B 109.5 . . ?
H47A C47 H47C 109.5 . . ?
H47B C47 H47C 109.5 . . ?
H40D C40' H40E 109.5 . . ?
H40D C40' H40F 109.5 . . ?
H40E C40' H40F 109.5 . . ?
O10' C40' H40D 109.5 . . ?
O10' C40' H40E 109.5 . . ?
O10' C40' H40F 109.5 . . ?
C41' O10' C40' 114.4(19) . . ?
O10' C41' H41C 108.7 . . ?
O10' C41' H41D 108.7 . . ?
O10' C41' C42' 114.0(18) . . ?
H41C C41' H41D 107.6 . . ?
C42' C41' H41C 108.7 . . ?
C42' C41' H41D 108.7 . . ?
C41' C42' H42C 109.3 . . ?
C41' C42' H42D 109.3 . . ?
H42C C42' H42D 107.9 . . ?
O11' C42' C41' 111.8(19) . . ?
O11' C42' H42C 109.3 . . ?
O11' C42' H42D 109.3 . . ?
C42' O11' C43' 117(2) . . ?
O11' C43' H43D 109.5 . . ?
O11' C43' H43E 109.5 . . ?
O11' C43' H43F 109.5 . . ?
H43D C43' H43E 109.5 . . ?
H43D C43' H43F 109.5 . . ?
H43E C43' H43F 109.5 . . ?
H7A N7 H7B 106.9 . . ?
H7A N7 H7C 110.3 . . ?
H7A N7 H7D 110.3 . . ?
H7B N7 H7C 110.3 . . ?
H7B N7 H7D 110.3 . . ?
H7C N7 H7D 108.6 . . ?

loop_
_geom_bond_atom_site_label_1
_geom_bond_atom_site_label_2
_geom_bond_distance
_geom_bond_site_symmetry_2
_geom_bond_publ_flag
Ce1 O1 2.646(3) 2_667 ?
Ce1 O1 2.646(3) . ?
Ce1 O2 2.619(3) 2_667 ?
Ce1 O2 2.619(3) . ?
Ce1 O4 2.656(4) 2_667 ?
Ce1 O4 2.656(4) . ?
Ce1 O5 2.678(3) . ?
Ce1 O5 2.678(3) 2_667 ?
Ce1 O7 2.608(3) 2_667 ?
Ce1 O7 2.608(3) . ?
Ce1 O8 2.607(4) . ?
Ce1 O8 2.607(4) 2_667 ?
Fe1 N1 2.047(3) . ?
Fe1 N2 2.051(4) . ?
Fe1 N3 2.054(3) . ?
Fe1 C1 1.971(4) . ?
Fe1 C14 1.973(4) . ?
Fe1 C27 1.973(4) . ?
O1 N4 1.259(5) . ?
O2 N4 1.274(5) . ?
O3 N4 1.221(5) . ?
O4 N5 1.262(6) . ?
O5 N5 1.257(5) . ?
O6 N5 1.244(5) . ?
O7 N6 1.268(6) . ?
O8 N6 1.269(6) . ?
O9 N6 1.230(6) . ?
C40 H40A 0.9800 . ?
C40 H40B 0.9800 . ?
C40 H40C 0.9800 . ?
C40 O10 1.403(10) . ?
O10 C41 1.387(10) . ?
C41 H41A 0.9900 . ?
C41 H41B 0.9900 . ?
C41 C42 1.463(13) . ?
C42 H42A 0.9900 . ?
C42 H42B 0.9900 . ?
C42 O11 1.375(9) . ?
O11 C43 1.417(14) . ?
C43 H43A 0.9800 . ?
C43 H43B 0.9800 . ?
C43 H43C 0.9800 . ?
O12 C44 1.414(9) . ?
O12 C45 1.428(9) . ?
O13 C46 1.433(8) . ?
O13 C47 1.415(12) . ?
N1 C11 1.332(6) . ?
N1 C12 1.367(6) . ?
N2 C24 1.333(6) . ?
N2 C25 1.375(6) . ?
N3 C37 1.336(5) . ?
N3 C38 1.367(5) . ?
C1 C2 1.371(6) . ?
C1 C13 1.415(6) . ?
C2 H2 0.9500 . ?
C2 C3 1.409(6) . ?
C3 H3 0.9500 . ?
C3 C4 1.382(7) . ?
C4 H4 0.9500 . ?
C4 C5 1.402(6) . ?
C5 C6 1.442(6) . ?
C5 C13 1.413(6) . ?
C6 H6 0.9500 . ?
C6 C7 1.350(7) . ?
C7 H7 0.9500 . ?
C7 C8 1.436(7) . ?
C8 C9 1.404(7) . ?
C8 C12 1.406(6) . ?
C9 H9 0.9500 . ?
C9 C10 1.367(8) . ?
C10 H10 0.9500 . ?
C10 C11 1.407(7) . ?
C11 H11 0.9500 . ?
C12 C13 1.422(6) . ?
C14 C15 1.373(6) . ?
C14 C26 1.416(6) . ?
C15 H15 0.9500 . ?
C15 C16 1.411(6) . ?
C16 H16 0.9500 . ?
C16 C17 1.379(8) . ?
C17 H17 0.9500 . ?
C17 C18 1.402(8) . ?
C18 C19 1.433(7) . ?
C18 C26 1.409(6) . ?
C19 H19 0.9500 . ?
C19 C20 1.347(9) . ?
C20 H20 0.9500 . ?
C20 C21 1.440(8) . ?
C21 C22 1.404(8) . ?
C21 C25 1.396(6) . ?
C22 H22 0.9500 . ?
C22 C23 1.362(9) . ?
C23 H23 0.9500 . ?
C23 C24 1.415(7) . ?
C24 H24 0.9500 . ?
C25 C26 1.424(7) . ?
C27 C28 1.382(5) . ?
C27 C39 1.419(6) . ?
C28 H28 0.9500 . ?
C28 C29 1.406(6) . ?
C29 H29 0.9500 . ?
C29 C30 1.368(7) . ?
C30 H30 0.9500 . ?
C30 C31 1.413(6) . ?
C31 C32 1.433(6) . ?
C31 C39 1.406(6) . ?
C32 H32 0.9500 . ?
C32 C33 1.359(7) . ?
C33 H33 0.9500 . ?
C33 C34 1.449(6) . ?
C34 C35 1.410(6) . ?
C34 C38 1.389(6) . ?
C35 H35 0.9500 . ?
C35 C36 1.375(7) . ?
C36 H36 0.9500 . ?
C36 C37 1.402(6) . ?
C37 H37 0.9500 . ?
C38 C39 1.434(5) . ?
C44 H44A 0.9800 . ?
C44 H44B 0.9800 . ?
C44 H44C 0.9800 . ?
C45 H45A 0.9900 . ?
C45 H45B 0.9900 . ?
C45 C46 1.472(11) . ?
C46 H46A 0.9900 . ?
C46 H46B 0.9900 . ?
C47 H47A 0.9800 . ?
C47 H47B 0.9800 . ?
C47 H47C 0.9800 . ?
C40' H40D 0.9800 . ?
C40' H40E 0.9800 . ?
C40' H40F 0.9800 . ?
C40' O10' 1.415(17) . ?
O10' C41' 1.383(16) . ?
C41' H41C 0.9900 . ?
C41' H41D 0.9900 . ?
C41' C42' 1.48(2) . ?
C42' H42C 0.9900 . ?
C42' H42D 0.9900 . ?
C42' O11' 1.401(16) . ?
O11' C43' 1.41(2) . ?
C43' H43D 0.9800 . ?
C43' H43E 0.9800 . ?
C43' H43F 0.9800 . ?
N7 H7A 0.9000 . ?
N7 H7B 0.9000 . ?
N7 H7C 0.8999 . ?
N7 H7D 0.9002 . ?

loop_
_geom_hbond_atom_site_label_D
_geom_hbond_atom_site_label_H
_geom_hbond_atom_site_label_A
_geom_hbond_distance_DH
_geom_hbond_distance_HA
_geom_hbond_distance_DA
_geom_hbond_angle_DHA
_geom_hbond_site_symmetry_A
_geom_hbond_publ_flag
N7 H7A O6 0.90 1.90 2.799(15) 178.8 . yes
N7 H7B O13 0.90 1.91 2.807(15) 178.7 . yes
N7 H7C O13 0.90 2.39 2.967(15) 121.9 2_677 yes
N7 H7D O12 0.90 2.07 2.879(14) 149.0 2_677 yes

loop_
_geom_torsion_atom_site_label_1
_geom_torsion_atom_site_label_2
_geom_torsion_atom_site_label_3
_geom_torsion_atom_site_label_4
_geom_torsion
_geom_torsion_site_symmetry_1
_geom_torsion_site_symmetry_2
_geom_torsion_site_symmetry_3
_geom_torsion_site_symmetry_4
_geom_torsion_publ_flag
Ce1 O1 N4 O2 -0.4(4) . . . . ?
Ce1 O1 N4 O3 -179.8(4) . . . . ?
Ce1 O2 N4 O1 0.4(4) . . . . ?
Ce1 O2 N4 O3 179.8(4) . . . . ?
Ce1 O4 N5 O5 -12.7(4) . . . . ?
Ce1 O4 N5 O6 167.2(3) . . . . ?
Ce1 O5 N5 O4 12.5(4) . . . . ?
Ce1 O5 N5 O6 -167.4(4) . . . . ?
Ce1 O7 N6 O8 -7.1(4) . . . . ?
Ce1 O7 N6 O9 174.7(4) . . . . ?
Ce1 O8 N6 O7 7.1(4) . . . . ?
Ce1 O8 N6 O9 -174.6(4) . . . . ?
Fe1 N1 C11 C10 173.3(4) . . . . ?
Fe1 N1 C12 C8 -175.9(3) . . . . ?
Fe1 N1 C12 C13 4.2(4) . . . . ?
Fe1 N2 C24 C23 177.3(4) . . . . ?
Fe1 N2 C25 C21 -177.6(3) . . . . ?
Fe1 N2 C25 C26 1.9(4) . . . . ?
Fe1 N3 C37 C36 -178.4(3) . . . . ?
Fe1 N3 C38 C34 177.2(3) . . . . ?
Fe1 N3 C38 C39 -2.2(4) . . . . ?
Fe1 C1 C2 C3 -178.4(3) . . . . ?
Fe1 C1 C13 C5 178.0(3) . . . . ?
Fe1 C1 C13 C12 -1.0(5) . . . . ?
Fe1 C14 C15 C16 180.0(4) . . . . ?
Fe1 C14 C26 C18 178.8(3) . . . . ?
Fe1 C14 C26 C25 -1.0(5) . . . . ?
Fe1 C27 C28 C29 177.0(3) . . . . ?
Fe1 C27 C39 C31 -176.6(3) . . . . ?
Fe1 C27 C39 C38 2.5(4) . . . . ?
C40 O10 C41 C42 163.7(10) . . . . ?
O10 C41 C42 O11 172.1(10) . . . . ?
C41 C42 O11 C43 65.2(17) . . . . ?
O12 C45 C46 O13 62.3(9) . . . . ?
N1 C12 C13 C1 -2.2(6) . . . . ?
N1 C12 C13 C5 178.8(4) . . . . ?
N2 C25 C26 C14 -0.6(6) . . . . ?
N2 C25 C26 C18 179.5(4) . . . . ?
N3 C38 C39 C27 -0.2(5) . . . . ?
N3 C38 C39 C31 178.9(3) . . . . ?
C1 C2 C3 C4 -0.7(7) . . . . ?
C2 C1 C13 C5 -1.3(6) . . . . ?
C2 C1 C13 C12 179.7(4) . . . . ?
C2 C3 C4 C5 1.1(7) . . . . ?
C3 C4 C5 C6 -179.9(4) . . . . ?
C3 C4 C5 C13 -1.6(6) . . . . ?
C4 C5 C6 C7 -179.3(5) . . . . ?
C4 C5 C13 C1 1.7(6) . . . . ?
C4 C5 C13 C12 -179.3(4) . . . . ?
C5 C6 C7 C8 -1.7(7) . . . . ?
C6 C5 C13 C1 -179.9(4) . . . . ?
C6 C5 C13 C12 -0.9(6) . . . . ?
C6 C7 C8 C9 180.0(5) . . . . ?
C6 C7 C8 C12 -0.4(7) . . . . ?
C7 C8 C9 C10 177.9(5) . . . . ?
C7 C8 C12 N1 -178.1(4) . . . . ?
C7 C8 C12 C13 1.9(6) . . . . ?
C8 C9 C10 C11 0.1(8) . . . . ?
C8 C12 C13 C1 177.8(4) . . . . ?
C8 C12 C13 C5 -1.2(6) . . . . ?
C9 C8 C12 N1 1.5(7) . . . . ?
C9 C8 C12 C13 -178.5(4) . . . . ?
C9 C10 C11 N1 2.0(8) . . . . ?
C11 N1 C12 C8 0.4(6) . . . . ?
C11 N1 C12 C13 -179.6(4) . . . . ?
C12 N1 C11 C10 -2.2(7) . . . . ?
C12 C8 C9 C10 -1.7(7) . . . . ?
C13 C1 C2 C3 0.8(6) . . . . ?
C13 C5 C6 C7 2.4(7) . . . . ?
C14 C15 C16 C17 1.9(8) . . . . ?
C15 C14 C26 C18 0.0(6) . . . . ?
C15 C14 C26 C25 -179.8(4) . . . . ?
C15 C16 C17 C18 -0.8(9) . . . . ?
C16 C17 C18 C19 -179.5(5) . . . . ?
C16 C17 C18 C26 -0.7(8) . . . . ?
C17 C18 C19 C20 179.9(5) . . . . ?
C17 C18 C26 C14 1.1(7) . . . . ?
C17 C18 C26 C25 -179.1(4) . . . . ?
C18 C19 C20 C21 -1.0(8) . . . . ?
C19 C18 C26 C14 180.0(4) . . . . ?
C19 C18 C26 C25 -0.2(7) . . . . ?
C19 C20 C21 C22 -179.6(5) . . . . ?
C19 C20 C21 C25 -0.2(7) . . . . ?
C20 C21 C22 C23 178.2(5) . . . . ?
C20 C21 C25 N2 -179.4(4) . . . . ?
C20 C21 C25 C26 1.1(7) . . . . ?
C21 C22 C23 C24 1.3(8) . . . . ?
C21 C25 C26 C14 178.9(4) . . . . ?
C21 C25 C26 C18 -0.9(6) . . . . ?
C22 C21 C25 N2 0.1(7) . . . . ?
C22 C21 C25 C26 -179.4(4) . . . . ?
C22 C23 C24 N2 -0.2(8) . . . . ?
C24 N2 C25 C21 1.0(6) . . . . ?
C24 N2 C25 C26 -179.5(4) . . . . ?
C25 N2 C24 C23 -1.0(7) . . . . ?
C25 C21 C22 C23 -1.2(7) . . . . ?
C26 C14 C15 C16 -1.5(7) . . . . ?
C26 C18 C19 C20 1.2(8) . . . . ?
C27 C28 C29 C30 -0.4(6) . . . . ?
C28 C27 C39 C31 1.9(6) . . . . ?
C28 C27 C39 C38 -179.0(4) . . . . ?
C28 C29 C30 C31 1.2(7) . . . . ?
C29 C30 C31 C32 -178.8(4) . . . . ?
C29 C30 C31 C39 -0.4(6) . . . . ?
C30 C31 C32 C33 -179.0(4) . . . . ?
C30 C31 C39 C27 -1.2(6) . . . . ?
C30 C31 C39 C38 179.8(4) . . . . ?
C31 C32 C33 C34 -1.3(7) . . . . ?
C32 C31 C39 C27 177.3(4) . . . . ?
C32 C31 C39 C38 -1.8(6) . . . . ?
C32 C33 C34 C35 -179.7(4) . . . . ?
C32 C33 C34 C38 -0.9(6) . . . . ?
C33 C34 C35 C36 178.4(4) . . . . ?
C33 C34 C38 N3 -177.5(4) . . . . ?
C33 C34 C38 C39 1.8(6) . . . . ?
C34 C35 C36 C37 -1.3(6) . . . . ?
C34 C38 C39 C27 -179.5(4) . . . . ?
C34 C38 C39 C31 -0.4(6) . . . . ?
C35 C34 C38 N3 1.3(6) . . . . ?
C35 C34 C38 C39 -179.4(4) . . . . ?
C35 C36 C37 N3 2.1(7) . . . . ?
C37 N3 C38 C34 -0.6(6) . . . . ?
C37 N3 C38 C39 -179.9(4) . . . . ?
C38 N3 C37 C36 -1.2(6) . . . . ?
C38 C34 C35 C36 -0.4(6) . . . . ?
C39 C27 C28 C29 -1.1(6) . . . . ?
C39 C31 C32 C33 2.7(6) . . . . ?
C44 O12 C45 C46 79.0(8) . . . . ?
C47 O13 C46 C45 -177.6(7) . . . . ?
C40' O10' C41' C42' 164(3) . . . . ?
O10' C41' C42' O11' -170(3) . . . . ?
C41' C42' O11' C43' 177(6) . . . . ?
